data_7235972
loop_
_publ_author_name
'Yan, Jianwei'
'Ni, Tianjun'
'Yan, Fulin'
'Zhang, Jixia'
'Zhuang, Fangfang'

_publ_section_title
;
 Friedel--Crafts reaction of indoles with vicinal tricarbonyl compounds
 generated in situ from 1,3-dicarbonyl compounds and TEMPO: highly
 selective synthesis of tertiary alcohols
;
_journal_issue 109
_journal_name_full 'RSC Advances'
_journal_page_first 89906
_journal_paper_doi 10.1039/C5RA17383C
_journal_volume 5
_journal_year 2015
_chemical_formula_sum 'C H N O'
_chemical_formula_weight 43.03
_space_group_IT_number 14
_space_group_name_Hall '-P 2ybc'
_space_group_name_H-M_alt 'P 1 21/c 1'
_atom_sites_solution_hydrogens geom
_atom_sites_solution_primary direct
_atom_sites_solution_secondary difmap
_audit_block_doi 10.5517/cc14gkms
_audit_creation_method SHELXL-97
_audit_update_record
;
2015-03-29 deposited with the CCDC.
2015-10-15 downloaded from the CCDC.
;
_cell_angle_alpha 90.00
_cell_angle_beta 108.693(8)
_cell_angle_gamma 90.00
_cell_formula_units_Z 27
_cell_length_a 10.860(5)
_cell_length_b 11.654(5)
_cell_length_c 11.196(5)
_cell_measurement_temperature 296(2)
_cell_volume 1342.2(10)
_computing_structure_refinement 'SHELXL-97 (Sheldrick, 2008)'
_computing_structure_solution 'SHELXS-97 (Sheldrick, 2008)'
_diffrn_ambient_temperature 296(2)
_diffrn_measured_fraction_theta_full 1.000
_diffrn_measured_fraction_theta_max 1.000
_diffrn_radiation_monochromator graphite
_diffrn_radiation_source 'fine-focus sealed tube'
_diffrn_radiation_type MoK\a
_diffrn_radiation_wavelength 0.71073
_diffrn_reflns_av_R_equivalents 0.0265
_diffrn_reflns_av_sigmaI/netI 0.0301
_diffrn_reflns_limit_h_max 12
_diffrn_reflns_limit_h_min -13
_diffrn_reflns_limit_k_max 13
_diffrn_reflns_limit_k_min -14
_diffrn_reflns_limit_l_max 13
_diffrn_reflns_limit_l_min -9
_diffrn_reflns_number 7205
_diffrn_reflns_theta_full 25.99
_diffrn_reflns_theta_max 25.99
_diffrn_reflns_theta_min 2.60
_exptl_absorpt_coefficient_mu 0.129
_exptl_crystal_density_diffrn 1.437
_exptl_crystal_density_method 'not measured'
_exptl_crystal_F_000 594
_refine_diff_density_max 0.530
_refine_diff_density_min -0.269
_refine_diff_density_rms 0.058
_refine_ls_extinction_method none
_refine_ls_goodness_of_fit_ref 1.057
_refine_ls_hydrogen_treatment mixed
_refine_ls_matrix_type full
_refine_ls_number_parameters 175
_refine_ls_number_reflns 2638
_refine_ls_number_restraints 0
_refine_ls_restrained_S_all 1.057
_refine_ls_R_factor_all 0.0847
_refine_ls_R_factor_gt 0.0622
_refine_ls_shift/su_max 1.153
_refine_ls_shift/su_mean 0.034
_refine_ls_structure_factor_coef Fsqd
_refine_ls_weighting_details 'calc w=1/[\s^2^(Fo^2^)+(0.1249P)^2^+0.3508P] where P=(Fo^2^+2Fc^2^)/3'
_refine_ls_weighting_scheme calc
_refine_ls_wR_factor_gt 0.1854
_refine_ls_wR_factor_ref 0.2104
_reflns_number_gt 1867
_reflns_number_total 2638
_reflns_threshold_expression >2sigma(I)
_cod_data_source_file c5ra17383c2.cif
_cod_data_source_block 1
_cod_original_cell_volume 1342.3(11)
_cod_database_code 7235972

loop_
_symmetry_equiv_pos_as_xyz
'x, y, z'
'-x, y+1/2, -z+1/2'
'-x, -y, -z'
'x, -y-1/2, z-1/2'

loop_
_atom_site_label
_atom_site_type_symbol
_atom_site_fract_x
_atom_site_fract_y
_atom_site_fract_z
_atom_site_U_iso_or_equiv
_atom_site_adp_type
_atom_site_occupancy
_atom_site_symmetry_multiplicity
_atom_site_calc_flag
_atom_site_refinement_flags
O1 O 0.8233(2) 0.04773(14) 0.54510(14) 0.0600(6) Uani 1 1 d .
H1 H 0.8429 -0.0050 0.5062 0.090 Uiso 1 1 calc R
O2 O 0.82001(19) -0.15789(14) 0.63197(17) 0.0617(5) Uani 1 1 d .
O3 O 1.0772(2) 0.09091(16) 0.6188(2) 0.0767(7) Uani 1 1 d .
O4 O 1.10717(19) 0.0153(2) 0.8084(2) 0.0774(7) Uani 1 1 d .
C7 C 0.8400(2) 0.12448(17) 0.74495(19) 0.0411(5) Uani 1 1 d .
C12 C 1.0355(3) 0.05070(19) 0.6965(2) 0.0526(7) Uani 1 1 d .
C10 C 0.8635(2) -0.08887(17) 0.7148(2) 0.0433(5) Uani 1 1 d .
C8 C 0.9112(2) 0.19806(18) 0.8369(2) 0.0468(6) Uani 1 1 d .
H8 H 1.0014 0.2020 0.8665 0.056 Uiso 1 1 calc R
C9 C 0.8902(2) 0.03504(17) 0.6749(2) 0.0436(6) Uani 1 1 d .
C6 C 0.7060(2) 0.14616(19) 0.7275(2) 0.0466(6) Uani 1 1 d .
C1 C 0.7034(3) 0.2353(2) 0.8128(3) 0.0537(6) Uani 1 1 d .
C11 C 0.8891(4) -0.1172(2) 0.8488(3) 0.0716(9) Uani 1 1 d .
H11A H 0.8740 -0.1975 0.8570 0.107 Uiso 1 1 calc R
H11B H 0.8322 -0.0733 0.8814 0.107 Uiso 1 1 calc R
H11C H 0.9778 -0.0992 0.8954 0.107 Uiso 1 1 calc R
C5 C 0.5878(3) 0.1012(3) 0.6508(3) 0.0673(8) Uani 1 1 d .
H5 H 0.5861 0.0421 0.5945 0.081 Uiso 1 1 calc R
C2 C 0.5874(3) 0.2793(3) 0.8213(3) 0.0776(9) Uani 1 1 d .
H2 H 0.5872 0.3382 0.8773 0.093 Uiso 1 1 calc R
C14 C 1.2481(3) 0.0242(4) 0.8393(5) 0.1044(13) Uani 1 1 d .
H14A H 1.2734 0.0059 0.7660 0.125 Uiso 1 1 calc R
H14B H 1.2765 0.1017 0.8660 0.125 Uiso 1 1 calc R
C3 C 0.4745(3) 0.2334(4) 0.7452(4) 0.0976(12) Uani 1 1 d .
H3 H 0.3956 0.2606 0.7497 0.117 Uiso 1 1 calc R
C4 C 0.4754(3) 0.1456(4) 0.6601(4) 0.0937(11) Uani 1 1 d .
H4 H 0.3966 0.1166 0.6083 0.112 Uiso 1 1 calc R
C13 C 1.3067(4) -0.0559(4) 0.9399(5) 0.1200(15) Uani 1 1 d .
H13A H 1.2979 -0.0274 1.0172 0.180 Uiso 1 1 calc R
H13B H 1.3972 -0.0647 0.9492 0.180 Uiso 1 1 calc R
H13C H 1.2640 -0.1289 0.9202 0.180 Uiso 1 1 calc R
N1 N 0.8297(2) 0.26453(16) 0.8784(2) 0.0546(6) Uani 1 1 d .

loop_
_atom_site_aniso_label
_atom_site_aniso_U_11
_atom_site_aniso_U_22
_atom_site_aniso_U_33
_atom_site_aniso_U_23
_atom_site_aniso_U_13
_atom_site_aniso_U_12
O1 0.1032(15) 0.0410(9) 0.0379(9) 0.0050(7) 0.0256(9) 0.0150(9)
O2 0.0789(13) 0.0379(9) 0.0628(11) -0.0079(8) 0.0150(10) -0.0055(8)
O3 0.1126(17) 0.0608(12) 0.0823(14) -0.0143(10) 0.0671(13) -0.0257(11)
O4 0.0546(12) 0.0901(15) 0.0927(16) 0.0269(12) 0.0310(11) 0.0087(10)
C7 0.0582(14) 0.0274(10) 0.0392(11) 0.0005(8) 0.0175(10) -0.0017(9)
C12 0.0759(18) 0.0318(11) 0.0624(15) -0.0042(11) 0.0392(14) -0.0006(11)
C10 0.0531(13) 0.0295(10) 0.0477(12) 0.0009(9) 0.0167(10) 0.0043(9)
C8 0.0558(14) 0.0346(11) 0.0509(13) -0.0002(10) 0.0184(11) -0.0013(9)
C9 0.0649(15) 0.0308(11) 0.0381(11) 0.0029(9) 0.0207(10) 0.0046(9)
C6 0.0557(14) 0.0367(11) 0.0473(12) -0.0035(9) 0.0166(11) 0.0010(10)
C1 0.0655(16) 0.0418(12) 0.0567(14) -0.0030(11) 0.0236(13) 0.0080(11)
C11 0.117(3) 0.0432(14) 0.0543(15) 0.0108(12) 0.0263(16) -0.0112(14)
C5 0.0641(18) 0.0674(18) 0.0667(17) -0.0139(14) 0.0156(14) -0.0096(14)
C2 0.078(2) 0.0695(19) 0.094(2) -0.0122(17) 0.0386(19) 0.0170(16)
C14 0.058(2) 0.115(3) 0.146(4) 0.023(3) 0.040(2) 0.0030(19)
C3 0.064(2) 0.115(3) 0.117(3) -0.007(3) 0.033(2) 0.021(2)
C4 0.058(2) 0.110(3) 0.107(3) -0.015(2) 0.0178(19) -0.0073(18)
C13 0.075(3) 0.143(4) 0.131(4) 0.017(3) 0.018(2) 0.017(3)
N1 0.0695(14) 0.0398(10) 0.0541(12) -0.0115(9) 0.0192(11) 0.0012(9)

loop_
_atom_type_symbol
_atom_type_description
_atom_type_scat_dispersion_real
_atom_type_scat_dispersion_imag
_atom_type_scat_source
C C 0.0033 0.0016 'International Tables Vol C Tables 4.2.6.8 and 6.1.1.4'
H H 0.0000 0.0000 'International Tables Vol C Tables 4.2.6.8 and 6.1.1.4'
N N 0.0061 0.0033 'International Tables Vol C Tables 4.2.6.8 and 6.1.1.4'
O O 0.0106 0.0060 'International Tables Vol C Tables 4.2.6.8 and 6.1.1.4'

loop_
_geom_angle_atom_site_label_1
_geom_angle_atom_site_label_2
_geom_angle_atom_site_label_3
_geom_angle
C12 O4 C14 117.4(2)
C8 C7 C6 107.26(19)
C8 C7 C9 127.7(2)
C6 C7 C9 125.05(19)
O3 C12 O4 124.7(3)
O3 C12 C9 123.0(3)
O4 C12 C9 112.32(19)
O2 C10 C11 122.3(2)
O2 C10 C9 117.4(2)
C11 C10 C9 120.35(19)
N1 C8 C7 109.8(2)
O1 C9 C7 108.12(18)
O1 C9 C12 108.36(18)
C7 C9 C12 111.26(18)
O1 C9 C10 108.03(18)
C7 C9 C10 111.02(17)
C12 C9 C10 109.94(18)
C5 C6 C1 118.4(2)
C5 C6 C7 135.5(2)
C1 C6 C7 106.1(2)
N1 C1 C2 130.0(3)
N1 C1 C6 108.0(2)
C2 C1 C6 122.0(3)
C4 C5 C6 118.7(3)
C3 C2 C1 117.8(3)
C13 C14 O4 107.8(3)
C2 C3 C4 120.8(3)
C5 C4 C3 122.1(3)
C8 N1 C1 108.8(2)

loop_
_geom_bond_atom_site_label_1
_geom_bond_atom_site_label_2
_geom_bond_distance
O1 C9 1.409(3)
O2 C10 1.204(3)
O3 C12 1.197(3)
O4 C12 1.312(3)
O4 C14 1.460(4)
C7 C8 1.372(3)
C7 C6 1.427(3)
C7 C9 1.508(3)
C12 C9 1.528(4)
C10 C11 1.473(3)
C10 C9 1.566(3)
C8 N1 1.364(3)
C6 C5 1.397(4)
C6 C1 1.417(3)
C1 N1 1.375(4)
C1 C2 1.392(4)
C5 C4 1.360(5)
C2 C3 1.358(5)
C14 C13 1.444(5)
C3 C4 1.400(5)
